data_7223196
loop_
_publ_author_name
'Zhang, Wei'
'Kang, Maoping'
'Yang, Meng'
'Luo, Daibing'
'Lin, Zhien'

_publ_section_title
;
 Solvent-free synthesis of new magnesium phosphate--oxalates displaying
 diverse framework topologies
;
_journal_issue 48
_journal_name_full CrystEngComm
_journal_page_first 9296
_journal_paper_doi 10.1039/C5CE02001H
_journal_volume 17
_journal_year 2015
_chemical_absolute_configuration unk
_chemical_formula_moiety 'C8 H5 Mg4 O28 P3, 2(H2 O), 2(C4 H12 N2)'
_chemical_formula_sum 'C16 H33 Mg4 N4 O30 P3'
_chemical_formula_weight 951.61
_space_group_crystal_system triclinic
_space_group_IT_number 1
_space_group_name_Hall 'P 1'
_space_group_name_H-M_alt 'P 1'
_symmetry_space_group_name_Hall 'P 1'
_symmetry_space_group_name_H-M 'P 1'
_atom_sites_solution_hydrogens mixed
_atom_sites_solution_primary direct
_audit_creation_date 2015-08-19
_audit_creation_method
;
Olex2 1.2
(compiled 2015.01.26 svn.r3150 for OlexSys, GUI svn.r4998)
;
_audit_update_record
;
2015-10-13 deposited with the CCDC.
2015-11-10 downloaded from the CCDC.
;
_cell_angle_alpha 78.102(3)
_cell_angle_beta 78.574(4)
_cell_angle_gamma 86.183(3)
_cell_formula_units_Z 1
_cell_length_a 7.7738(3)
_cell_length_b 9.4840(3)
_cell_length_c 11.9243(5)
_cell_measurement_reflns_used 6096
_cell_measurement_temperature 293.15
_cell_measurement_theta_max 72.5240
_cell_measurement_theta_min 4.7520
_cell_volume 842.90(6)
_computing_cell_refinement
;
CrysAlisPro, Agilent Technologies,
Version 1.171.37.33 (release 27-03-2014 CrysAlis171 .NET)
(compiled Mar 27 2014,17:12:48)
;
_computing_data_collection
;
CrysAlisPro, Agilent Technologies,
Version 1.171.37.33 (release 27-03-2014 CrysAlis171 .NET)
(compiled Mar 27 2014,17:12:48)
;
_computing_data_reduction
;
CrysAlisPro, Agilent Technologies,
Version 1.171.37.33 (release 27-03-2014 CrysAlis171 .NET)
(compiled Mar 27 2014,17:12:48)
;
_computing_molecular_graphics 'Olex2 (Dolomanov et al., 2009)'
_computing_publication_material 'Olex2 (Dolomanov et al., 2009)'
_computing_structure_refinement 'ShelXL (Sheldrick, 2008)'
_computing_structure_solution 'ShelXT (Sheldrick, 2015)'
_diffrn_ambient_temperature 293.15
_diffrn_detector 'CCD plate'
_diffrn_detector_area_resol_mean 15.9595
_diffrn_detector_type EosS2
_diffrn_measured_fraction_theta_full 0.999
_diffrn_measured_fraction_theta_max 0.999
_diffrn_measurement_details
;
  1 omega   18.00  106.00   1.0000    1.0000
omega____ theta____ kappa____ phi______ frames
    -       36.5421   38.0000   30.0000 88

  2 omega   23.00   90.00   1.0000    1.0000
omega____ theta____ kappa____ phi______ frames
    -       36.5421 -125.0000   60.0000 67

  3 omega    1.00   75.00   1.0000    1.0000
omega____ theta____ kappa____ phi______ frames
    -       36.5421  -99.0000 -150.0000 74

  4 omega  -31.00   53.00   1.0000    1.0000
omega____ theta____ kappa____ phi______ frames
    -       36.5421  -57.0000  150.0000 84

  5 omega  -33.00   55.00   1.0000    1.0000
omega____ theta____ kappa____ phi______ frames
    -       36.5421  -38.0000   60.0000 88

  6 omega   20.00  104.00   1.0000    1.0000
omega____ theta____ kappa____ phi______ frames
    -       36.5421   57.0000 -120.0000 84

  7 omega   20.00  104.00   1.0000    1.0000
omega____ theta____ kappa____ phi______ frames
    -       36.5421   57.0000  -60.0000 84

  8 omega   23.00   90.00   1.0000    1.0000
omega____ theta____ kappa____ phi______ frames
    -       36.5421 -125.0000  150.0000 67

  9 omega   40.00  135.00   1.0000    3.0000
omega____ theta____ kappa____ phi______ frames
    -      108.0000  -77.0000    0.0000 95

 10 omega   39.00  109.00   1.0000    3.0000
omega____ theta____ kappa____ phi______ frames
    -      108.0000  -94.0000  -90.0000 70

 11 omega   38.00   91.00   1.0000    3.0000
omega____ theta____ kappa____ phi______ frames
    -      108.0000  -30.0000  -90.0000 53

 12 omega   90.00  175.00   1.0000    3.0000
omega____ theta____ kappa____ phi______ frames
    -      108.0000   61.0000   60.0000 85

 13 omega   38.00   91.00   1.0000    3.0000
omega____ theta____ kappa____ phi______ frames
    -      108.0000  -30.0000    0.0000 53

 14 omega   38.00  116.00   1.0000    3.0000
omega____ theta____ kappa____ phi______ frames
    -      108.0000 -111.0000 -180.0000 78

 15 omega  100.00  178.00   1.0000    3.0000
omega____ theta____ kappa____ phi______ frames
    -      108.0000  111.0000  -30.0000 78

 16 omega   40.00   98.00   1.0000    3.0000
omega____ theta____ kappa____ phi______ frames
    -      108.0000  -45.0000  120.0000 58

 17 omega   37.00  146.00   1.0000    3.0000
omega____ theta____ kappa____ phi______ frames
    -      108.0000  -15.0000   30.0000 109

 18 omega   39.00  109.00   1.0000    3.0000
omega____ theta____ kappa____ phi______ frames
    -      108.0000  -94.0000  -30.0000 70

 19 omega   40.00   98.00   1.0000    3.0000
omega____ theta____ kappa____ phi______ frames
    -      108.0000  -45.0000  150.0000 58

 20 omega   41.00  126.00   1.0000    3.0000
omega____ theta____ kappa____ phi______ frames
    -      108.0000  -61.0000  -30.0000 85

 21 omega   38.00   91.00   1.0000    3.0000
omega____ theta____ kappa____ phi______ frames
    -      108.0000  -30.0000 -120.0000 53

 22 omega   91.00  176.00   1.0000    3.0000
omega____ theta____ kappa____ phi______ frames
    -      108.0000   45.0000   30.0000 85

 23 omega    0.00   26.00   1.0000    1.0000
omega____ theta____ kappa____ phi______ frames
    -       36.5421   94.0000   83.6219 26

 24 omega  -33.00   55.00   1.0000    1.0000
omega____ theta____ kappa____ phi______ frames
    -       36.5421  -38.0000  -60.0000 88

 25 omega   20.00  104.00   1.0000    1.0000
omega____ theta____ kappa____ phi______ frames
    -       36.5421   57.0000  120.0000 84

 26 omega   20.00  104.00   1.0000    1.0000
omega____ theta____ kappa____ phi______ frames
    -       36.5421   57.0000 -180.0000 84

 27 omega   10.00  104.00   1.0000    1.0000
omega____ theta____ kappa____ phi______ frames
    -       36.5421   77.0000    0.0000 94

 28 omega   10.00  104.00   1.0000    1.0000
omega____ theta____ kappa____ phi______ frames
    -       36.5421   77.0000 -150.0000 94

 29 omega  -33.00   55.00   1.0000    1.0000
omega____ theta____ kappa____ phi______ frames
    -       36.5421  -38.0000 -150.0000 88

 30 omega   87.00  134.00   1.0000    3.0000
omega____ theta____ kappa____ phi______ frames
    -      108.0000   30.0000  120.0000 47

 31 omega   70.00  178.00   1.0000    3.0000
omega____ theta____ kappa____ phi______ frames
    -      108.0000   15.0000 -150.0000 108
;
_diffrn_measurement_device 'four-circle diffractometer'
_diffrn_measurement_device_type 'New Gemini, Dual, Cu at zero, EosS2'
_diffrn_measurement_method '\w scans'
_diffrn_orient_matrix_UB_11 0.1072330000
_diffrn_orient_matrix_UB_12 -0.0393027000
_diffrn_orient_matrix_UB_13 0.0982980000
_diffrn_orient_matrix_UB_21 0.1708526000
_diffrn_orient_matrix_UB_22 0.0055004000
_diffrn_orient_matrix_UB_23 -0.0917303000
_diffrn_orient_matrix_UB_31 0.0147202000
_diffrn_orient_matrix_UB_32 0.1612527000
_diffrn_orient_matrix_UB_33 -0.0002347000
_diffrn_radiation_monochromator graphite
_diffrn_radiation_probe x-ray
_diffrn_radiation_type CuK\a
_diffrn_radiation_wavelength 1.54184
_diffrn_reflns_av_R_equivalents 0.0315
_diffrn_reflns_av_unetI/netI 0.0429
_diffrn_reflns_laue_measured_fraction_full 0.999
_diffrn_reflns_laue_measured_fraction_max 0.999
_diffrn_reflns_limit_h_max 9
_diffrn_reflns_limit_h_min -9
_diffrn_reflns_limit_k_max 11
_diffrn_reflns_limit_k_min -7
_diffrn_reflns_limit_l_max 14
_diffrn_reflns_limit_l_min -14
_diffrn_reflns_number 9059
_diffrn_reflns_point_group_measured_fraction_full 0.768
_diffrn_reflns_point_group_measured_fraction_max 0.768
_diffrn_reflns_theta_full 67.002
_diffrn_reflns_theta_max 67.002
_diffrn_reflns_theta_min 4.767
_diffrn_source 'Enhance (Cu) X-ray Source'
_exptl_absorpt_coefficient_mu 3.482
_exptl_absorpt_correction_T_max 1.00000
_exptl_absorpt_correction_T_min 0.82932
_exptl_absorpt_correction_type multi-scan
_exptl_absorpt_process_details
;
CrysAlisPro, Agilent Technologies,
Version 1.171.37.33 (release 27-03-2014 CrysAlis171 .NET)
(compiled Mar 27 2014,17:12:48)
Empirical absorption correction using spherical harmonics,
 implemented in SCALE3 ABSPACK scaling algorithm.
;
_exptl_crystal_colour 'clear colourless'
_exptl_crystal_colour_lustre clear
_exptl_crystal_colour_primary colourless
_exptl_crystal_density_diffrn 1.875
_exptl_crystal_F_000 490
_exptl_crystal_size_max 0.46
_exptl_crystal_size_mid 0.28
_exptl_crystal_size_min 0.24
_refine_diff_density_max 0.464
_refine_diff_density_min -0.537
_refine_diff_density_rms 0.103
_refine_ls_abs_structure_details
;
 Flack x determined using 1535 quotients [(I+)-(I-)]/[(I+)+(I-)]
 (Parsons, Flack and Wagner, Acta Cryst. B69 (2013) 249-259).
;
_refine_ls_abs_structure_Flack 0.163(16)
_refine_ls_extinction_method none
_refine_ls_goodness_of_fit_ref 1.065
_refine_ls_hydrogen_treatment constr
_refine_ls_matrix_type full
_refine_ls_number_parameters 522
_refine_ls_number_reflns 4630
_refine_ls_number_restraints 3
_refine_ls_restrained_S_all 1.065
_refine_ls_R_factor_all 0.0480
_refine_ls_R_factor_gt 0.0473
_refine_ls_shift/su_max 0.000
_refine_ls_shift/su_mean 0.000
_refine_ls_structure_factor_coef Fsqd
_refine_ls_weighting_details 'w=1/[\s^2^(Fo^2^)+(0.0944P)^2^+0.2047P] where P=(Fo^2^+2Fc^2^)/3'
_refine_ls_weighting_scheme calc
_refine_ls_wR_factor_gt 0.1243
_refine_ls_wR_factor_ref 0.1257
_reflns_Friedel_coverage 0.537
_reflns_friedel_fraction_full 0.536
_reflns_friedel_fraction_max 0.536
_reflns_number_gt 4552
_reflns_number_total 4630
_reflns_threshold_expression 'I > 2\s(I)'
_cod_data_source_file c5ce02001h2.cif
_cod_data_source_block 1
_cod_depositor_comments 'Adding full bibliography for 7223190--7223197.cif.'
_cod_database_code 7223196
_shelx_space_group_comment
;
The symmetry employed for this shelxl refinement is uniquely defined
by the following loop, which should always be used as a source of
symmetry information in preference to the above space-group names.
They are only intended as comments.
;
_reflns_odcompleteness_completeness 99.93
_reflns_odcompleteness_iscentric 1
_reflns_odcompleteness_theta 66.97
_olex2_refinement_description
;
1. Fixed Uiso
 At 1.2 times of:
  All C(H,H) groups, All N(H,H) groups
 At 1.5 times of:
  All O(H) groups, All O(H,H) groups
2.a Riding coordinates:
 OW1(HW1A,HW1B)
2.b Free rotating group:
 OW2(HW2A,HW2B)
2.c Secondary CH2 refined with riding coordinates:
 N1(H1A,H1B), N2(H2A,H2B), N3(H3A,H3B), N4(H4A,H4B), C9(H9A,H9B), C10(H10A,
 H10B), C11(H11A,H11B), C12(H12A,H12B), C13(H13A,H13B), C14(H14A,H14B),
 C15(H15A,H15B), C16(H16A,H16B)
2.d Idealised tetrahedral OH refined as rotating group:
 O3(H3), O4(H4), O8(H8), O11(H11), O12(H12)
;
_shelx_shelxl_version_number 2014/7
_olex2_submission_special_instructions 'No special instructions were received'

loop_
_space_group_symop_operation_xyz
'x, y, z'

loop_
_atom_site_label
_atom_site_type_symbol
_atom_site_fract_x
_atom_site_fract_y
_atom_site_fract_z
_atom_site_U_iso_or_equiv
_atom_site_adp_type
_atom_site_occupancy
_atom_site_site_symmetry_order
_atom_site_calc_flag
_atom_site_refinement_flags_posn
Mg1 Mg 0.9966(2) 0.58361(19) 0.18645(15) 0.0163(4) Uani 1 1 d .
Mg2 Mg 0.3151(2) 0.4764(2) -0.00331(15) 0.0167(4) Uani 1 1 d .
Mg3 Mg 0.1255(2) 0.0262(2) 0.39627(15) 0.0178(4) Uani 1 1 d .
Mg4 Mg 0.2159(2) 0.0451(2) 0.77128(15) 0.0176(4) Uani 1 1 d .
P1 P 0.61886(16) 0.50132(15) 0.15414(11) 0.0173(3) Uani 1 1 d .
P2 P 0.43332(17) 0.14659(15) 0.49998(12) 0.0185(3) Uani 1 1 d .
P3 P -0.05459(16) -0.11586(16) 0.67153(12) 0.0195(3) Uani 1 1 d .
O1 O 0.5202(5) 0.5270(5) 0.0549(4) 0.0267(9) Uani 1 1 d .
O2 O 0.8025(5) 0.5513(5) 0.1141(4) 0.0263(9) Uani 1 1 d .
O3 O 0.5295(5) 0.5944(5) 0.2480(4) 0.0248(9) Uani 1 1 d .
H3 H 0.4234 0.5819 0.2638 0.037 Uiso 1 1 calc GR
O4 O 0.6097(7) 0.3419(5) 0.2175(4) 0.0361(11) Uani 1 1 d .
H4 H 0.5466 0.3357 0.2821 0.054 Uiso 1 1 calc GR
O5 O 0.3588(5) 0.0473(5) 0.4394(4) 0.0278(9) Uani 1 1 d .
O6 O 0.3298(6) 0.1530(5) 0.6180(4) 0.0303(10) Uani 1 1 d .
O7 O 0.4735(6) 0.2953(5) 0.4262(4) 0.0289(10) Uani 1 1 d .
O8 O 0.6221(6) 0.0735(5) 0.5218(4) 0.0342(11) Uani 1 1 d .
H8 H 0.6945 0.1366 0.5093 0.051 Uiso 1 1 calc GR
O9 O 0.0321(6) -0.1054(5) 0.5471(4) 0.0304(10) Uani 1 1 d .
O10 O -0.0119(5) 0.0016(5) 0.7275(4) 0.0271(9) Uani 1 1 d .
O11 O -0.2604(5) -0.1251(5) 0.6882(4) 0.0294(10) Uani 1 1 d .
H11 H -0.3019 -0.0460 0.6628 0.044 Uiso 1 1 calc GR
O12 O -0.0049(6) -0.2650(5) 0.7421(4) 0.0332(11) Uani 1 1 d .
H12 H -0.0946 -0.3061 0.7785 0.050 Uiso 1 1 calc GR
O13 O 0.8790(5) 0.7712(4) 0.2359(4) 0.0222(9) Uani 1 1 d .
O14 O 0.9273(5) 0.9542(5) 0.3163(4) 0.0240(9) Uani 1 1 d .
O15 O 1.1880(5) 0.6549(5) 0.2657(4) 0.0245(9) Uani 1 1 d .
O16 O 1.2530(5) 0.8474(4) 0.3279(3) 0.0200(8) Uani 1 1 d .
O17 O 0.1603(5) 0.4057(4) 0.1580(3) 0.0199(8) Uani 1 1 d .
O18 O 0.1995(5) 0.1729(5) 0.2357(4) 0.0246(9) Uani 1 1 d .
O19 O -0.0832(5) 0.4341(5) 0.3430(4) 0.0231(9) Uani 1 1 d .
O20 O -0.0394(5) 0.2036(5) 0.4245(4) 0.0242(9) Uani 1 1 d .
O21 O 0.3505(5) -0.1493(4) 0.7526(3) 0.0207(9) Uani 1 1 d .
O22 O 0.3913(5) -0.3749(5) 0.8416(3) 0.0222(9) Uani 1 1 d .
O23 O 0.1270(5) -0.1012(5) 0.9440(4) 0.0247(9) Uani 1 1 d .
O24 O 0.1572(5) -0.3343(5) 1.0264(3) 0.0203(8) Uani 1 1 d .
O25 O 0.0778(5) 0.2177(5) 0.8367(4) 0.0224(9) Uani 1 1 d .
O26 O 0.1182(5) 0.3997(5) 0.9224(4) 0.0255(9) Uani 1 1 d .
O27 O 0.3987(5) 0.1178(5) 0.8549(4) 0.0240(9) Uani 1 1 d .
O28 O 0.4407(5) 0.2953(5) 0.9423(4) 0.0236(9) Uani 1 1 d .
OW1 O 0.8167(19) 0.2979(11) -0.3126(12) 0.154(6) Uani 1 1 d .
HW1A H 0.7959 0.3212 -0.2460 0.231 Uiso 1 1 d R
HW1B H 0.9044 0.3437 -0.3552 0.231 Uiso 1 1 d R
OW2 O -0.1944(6) -0.4828(6) 0.8520(4) 0.0373(11) Uani 1 1 d .
HW2A H -0.2880 -0.4639 0.8976 0.056 Uiso 1 1 d G
HW2B H -0.1237 -0.5319 0.8918 0.056 Uiso 1 1 d G
N1 N 0.5982(10) 0.7301(8) -0.5222(6) 0.0522(19) Uani 1 1 d .
H1A H 0.6523 0.8119 -0.5283 0.063 Uiso 1 1 calc R
H1B H 0.5933 0.7189 -0.5938 0.063 Uiso 1 1 calc R
N2 N 0.4321(14) 0.4774(9) -0.3788(7) 0.070(3) Uani 1 1 d .
H2A H 0.4370 0.4875 -0.3069 0.084 Uiso 1 1 calc R
H2B H 0.3783 0.3957 -0.3735 0.084 Uiso 1 1 calc R
N3 N 0.7365(7) 0.0640(9) -0.0549(6) 0.052(2) Uani 1 1 d .
H3A H 0.6527 0.1247 -0.0787 0.063 Uiso 1 1 calc R
H3B H 0.8315 0.0759 -0.1112 0.063 Uiso 1 1 calc R
N4 N 0.5753(6) -0.0844(6) 0.1694(4) 0.0234(11) Uani 1 1 d .
H4A H 0.6634 -0.1443 0.1870 0.028 Uiso 1 1 calc R
H4B H 0.4843 -0.1023 0.2282 0.028 Uiso 1 1 calc R
C1 C 0.9686(7) 0.8411(6) 0.2810(5) 0.0181(11) Uani 1 1 d .
C2 C 1.1537(7) 0.7756(6) 0.2930(4) 0.0166(11) Uani 1 1 d .
C3 C 0.1308(7) 0.2935(7) 0.2374(5) 0.0211(12) Uani 1 1 d .
C4 C -0.0125(7) 0.3132(6) 0.3455(5) 0.0182(12) Uani 1 1 d .
C5 C 0.3222(7) -0.2522(6) 0.8364(5) 0.0181(11) Uani 1 1 d .
C6 C 0.1886(7) -0.2248(6) 0.9460(5) 0.0161(11) Uani 1 1 d .
C7 C 0.1650(7) 0.2884(7) 0.8828(5) 0.0201(12) Uani 1 1 d .
C8 C 0.3521(7) 0.2274(6) 0.8940(4) 0.0174(11) Uani 1 1 d .
C9 C 0.4170(8) 0.7381(7) -0.4533(5) 0.0253(13) Uani 1 1 d .
H9A H 0.4225 0.7585 -0.3777 0.030 Uiso 1 1 calc R
H9B H 0.3513 0.8164 -0.4934 0.030 Uiso 1 1 calc R
C10 C 0.3278(10) 0.6050(10) -0.4374(7) 0.048(2) Uani 1 1 d .
H10A H 0.3127 0.5891 -0.5126 0.058 Uiso 1 1 calc R
H10B H 0.2123 0.6117 -0.3895 0.058 Uiso 1 1 calc R
C11 C 0.6993(10) 0.6066(9) -0.4641(7) 0.0414(17) Uani 1 1 d .
H11A H 0.8149 0.5995 -0.5119 0.050 Uiso 1 1 calc R
H11B H 0.7144 0.6239 -0.3893 0.050 Uiso 1 1 calc R
C12 C 0.6094(9) 0.4708(7) -0.4464(5) 0.0279(14) Uani 1 1 d .
H12A H 0.6039 0.4492 -0.5216 0.033 Uiso 1 1 calc R
H12B H 0.6760 0.3935 -0.4060 0.033 Uiso 1 1 calc R
C13 C 0.6780(10) -0.0840(10) -0.0357(6) 0.046(2) Uani 1 1 d .
H13A H 0.7736 -0.1508 -0.0182 0.056 Uiso 1 1 calc R
H13B H 0.6453 -0.1008 -0.1061 0.056 Uiso 1 1 calc R
C14 C 0.5264(9) -0.1104(8) 0.0618(6) 0.0302(14) Uani 1 1 d .
H14A H 0.4898 -0.2090 0.0738 0.036 Uiso 1 1 calc R
H14B H 0.4288 -0.0467 0.0431 0.036 Uiso 1 1 calc R
C15 C 0.7791(9) 0.1001(8) 0.0542(8) 0.044(2) Uani 1 1 d .
H15A H 0.8823 0.0446 0.0735 0.053 Uiso 1 1 calc R
H15B H 0.8053 0.2015 0.0400 0.053 Uiso 1 1 calc R
C16 C 0.6294(8) 0.0675(8) 0.1541(6) 0.0327(14) Uani 1 1 d .
H16A H 0.5311 0.1329 0.1398 0.039 Uiso 1 1 calc R
H16B H 0.6636 0.0816 0.2248 0.039 Uiso 1 1 calc R

loop_
_atom_site_aniso_label
_atom_site_aniso_U_11
_atom_site_aniso_U_22
_atom_site_aniso_U_33
_atom_site_aniso_U_23
_atom_site_aniso_U_13
_atom_site_aniso_U_12
Mg1 0.0146(8) 0.0161(10) 0.0181(8) -0.0026(7) -0.0032(6) -0.0011(7)
Mg2 0.0150(8) 0.0185(10) 0.0177(8) -0.0050(7) -0.0036(6) -0.0016(7)
Mg3 0.0195(8) 0.0152(9) 0.0184(9) -0.0033(8) -0.0033(7) 0.0002(7)
Mg4 0.0168(8) 0.0183(10) 0.0165(8) -0.0027(7) -0.0006(6) -0.0026(7)
P1 0.0162(6) 0.0188(7) 0.0178(6) -0.0053(5) -0.0027(5) -0.0016(5)
P2 0.0194(6) 0.0172(7) 0.0181(6) -0.0006(5) -0.0038(5) -0.0033(5)
P3 0.0177(6) 0.0209(8) 0.0188(7) -0.0007(6) -0.0036(5) -0.0033(5)
O1 0.0197(19) 0.033(3) 0.030(2) -0.0076(19) -0.0067(16) -0.0080(18)
O2 0.020(2) 0.039(3) 0.021(2) -0.0063(19) -0.0052(16) -0.0028(18)
O3 0.0189(18) 0.027(2) 0.030(2) -0.0099(19) -0.0033(15) -0.0020(17)
O4 0.058(3) 0.021(2) 0.025(2) -0.0063(19) 0.005(2) -0.005(2)
O5 0.027(2) 0.026(2) 0.034(2) -0.0080(19) -0.0115(18) -0.0025(18)
O6 0.039(2) 0.024(2) 0.026(2) -0.0031(19) 0.0000(18) -0.0075(19)
O7 0.040(2) 0.024(2) 0.021(2) -0.0040(18) -0.0010(17) -0.0044(19)
O8 0.023(2) 0.037(3) 0.040(3) 0.002(2) -0.0095(19) -0.006(2)
O9 0.041(2) 0.023(2) 0.023(2) 0.0000(18) -0.0002(18) -0.0025(19)
O10 0.022(2) 0.030(2) 0.031(2) -0.0083(19) -0.0064(16) -0.0017(18)
O11 0.023(2) 0.032(2) 0.035(2) -0.004(2) -0.0103(17) -0.0044(18)
O12 0.027(2) 0.029(3) 0.040(3) 0.006(2) -0.0096(19) -0.0060(19)
O13 0.0187(17) 0.021(2) 0.030(2) -0.0096(18) -0.0087(17) 0.0018(16)
O14 0.0224(19) 0.020(2) 0.034(2) -0.0137(19) -0.0096(17) 0.0036(16)
O15 0.0194(18) 0.024(2) 0.036(2) -0.0143(19) -0.0100(17) 0.0044(16)
O16 0.0152(17) 0.020(2) 0.026(2) -0.0105(17) -0.0020(15) -0.0011(15)
O17 0.0211(18) 0.015(2) 0.021(2) -0.0006(17) -0.0009(15) 0.0001(15)
O18 0.030(2) 0.017(2) 0.021(2) 0.0013(17) 0.0026(16) 0.0034(17)
O19 0.0258(19) 0.021(2) 0.0203(19) -0.0033(17) 0.0001(15) 0.0015(17)
O20 0.027(2) 0.018(2) 0.024(2) -0.0029(18) 0.0014(16) 0.0016(17)
O21 0.0222(19) 0.020(2) 0.0172(19) -0.0009(17) -0.0024(15) 0.0015(16)
O22 0.028(2) 0.019(2) 0.0157(18) -0.0012(16) -0.0003(15) 0.0007(17)
O23 0.028(2) 0.020(2) 0.024(2) -0.0035(17) -0.0010(16) 0.0015(17)
O24 0.0165(17) 0.021(2) 0.020(2) -0.0007(17) 0.0012(15) -0.0003(15)
O25 0.0176(17) 0.026(2) 0.027(2) -0.0128(18) -0.0073(15) 0.0048(16)
O26 0.0221(19) 0.026(2) 0.034(2) -0.0165(19) -0.0094(17) 0.0046(17)
O27 0.0231(19) 0.022(2) 0.030(2) -0.0088(18) -0.0094(16) 0.0040(17)
O28 0.0200(19) 0.022(2) 0.034(2) -0.0120(19) -0.0094(17) 0.0017(17)
OW1 0.238(14) 0.091(7) 0.197(13) -0.061(7) -0.188(12) 0.078(8)
OW2 0.025(2) 0.042(3) 0.039(3) 0.003(2) -0.0032(18) -0.002(2)
N1 0.071(5) 0.051(5) 0.031(3) -0.009(3) 0.003(3) -0.009(4)
N2 0.124(8) 0.042(4) 0.042(4) -0.010(3) -0.004(4) -0.021(5)
N3 0.016(2) 0.076(5) 0.043(3) 0.029(3) 0.003(2) 0.004(3)
N4 0.017(2) 0.027(3) 0.022(2) 0.000(2) 0.0007(18) -0.001(2)
C1 0.018(2) 0.016(3) 0.020(3) -0.001(2) -0.004(2) -0.003(2)
C2 0.018(2) 0.017(3) 0.014(2) -0.003(2) -0.0022(19) 0.001(2)
C3 0.017(3) 0.026(3) 0.021(3) -0.005(3) -0.005(2) -0.001(2)
C4 0.016(2) 0.017(3) 0.021(3) -0.003(2) -0.004(2) -0.002(2)
C5 0.015(2) 0.021(3) 0.021(3) -0.006(2) -0.006(2) -0.002(2)
C6 0.016(2) 0.017(3) 0.015(3) -0.001(2) -0.0024(19) -0.003(2)
C7 0.017(2) 0.020(3) 0.022(3) -0.001(2) -0.004(2) -0.003(2)
C8 0.020(2) 0.018(3) 0.014(2) -0.002(2) -0.0046(19) 0.002(2)
C9 0.039(3) 0.018(3) 0.018(3) -0.006(2) -0.005(2) 0.016(2)
C10 0.037(4) 0.066(6) 0.041(4) -0.020(4) 0.004(3) 0.000(4)
C11 0.041(4) 0.044(5) 0.047(4) -0.023(4) -0.015(3) 0.012(3)
C12 0.048(4) 0.016(3) 0.027(3) -0.015(2) -0.019(3) 0.016(3)
C13 0.036(4) 0.073(6) 0.031(4) -0.015(4) -0.012(3) 0.019(4)
C14 0.028(3) 0.029(4) 0.035(3) 0.000(3) -0.015(3) 0.000(3)
C15 0.023(3) 0.028(4) 0.072(5) 0.011(4) -0.009(3) -0.004(3)
C16 0.025(3) 0.029(4) 0.046(4) -0.010(3) -0.009(3) 0.005(3)

loop_
_atom_type_symbol
_atom_type_description
_atom_type_scat_dispersion_real
_atom_type_scat_dispersion_imag
_atom_type_scat_source
C C 0.0181 0.0091 'International Tables Vol C Tables 4.2.6.8 and 6.1.1.4'
H H 0.0000 0.0000 'International Tables Vol C Tables 4.2.6.8 and 6.1.1.4'
Mg Mg 0.1719 0.1771 'International Tables Vol C Tables 4.2.6.8 and 6.1.1.4'
N N 0.0311 0.0180 'International Tables Vol C Tables 4.2.6.8 and 6.1.1.4'
O O 0.0492 0.0322 'International Tables Vol C Tables 4.2.6.8 and 6.1.1.4'
P P 0.2955 0.4335 'International Tables Vol C Tables 4.2.6.8 and 6.1.1.4'

loop_
_geom_angle_atom_site_label_1
_geom_angle_atom_site_label_2
_geom_angle_atom_site_label_3
_geom_angle
_geom_angle_site_symmetry_1
_geom_angle_site_symmetry_3
O2 Mg1 Mg2 97.61(15) . 1_655
O2 Mg1 O13 92.94(19) . .
O2 Mg1 O15 170.1(2) . .
O2 Mg1 O17 100.8(2) . 1_655
O2 Mg1 O19 95.64(18) . 1_655
O2 Mg1 O24 93.37(18) . 1_664
O2 Mg1 C3 99.37(19) . 1_655
O2 Mg1 C4 97.27(18) . 1_655
O13 Mg1 Mg2 141.10(14) . 1_655
O13 Mg1 O15 77.40(16) . .
O13 Mg1 O17 166.25(18) . 1_655
O13 Mg1 O19 99.68(17) . 1_655
O13 Mg1 O24 101.83(17) . 1_664
O13 Mg1 C3 152.48(18) . 1_655
O13 Mg1 C4 122.51(18) . 1_655
O15 Mg1 Mg2 88.75(12) . 1_655
O15 Mg1 C3 90.35(17) . 1_655
O15 Mg1 C4 89.94(17) . 1_655
O17 Mg1 Mg2 37.82(11) 1_655 1_655
O17 Mg1 O15 88.90(17) 1_655 .
O17 Mg1 O19 78.46(16) 1_655 1_655
O17 Mg1 O24 78.22(16) 1_655 1_664
O17 Mg1 C3 23.69(17) 1_655 1_655
O17 Mg1 C4 55.36(16) 1_655 1_655
O19 Mg1 Mg2 116.25(13) 1_655 1_655
O19 Mg1 O15 88.30(18) 1_655 .
O19 Mg1 C3 54.87(16) 1_655 1_655
O19 Mg1 C4 23.18(16) 1_655 1_655
O24 Mg1 Mg2 40.46(12) 1_664 1_655
O24 Mg1 O15 86.52(17) 1_664 .
O24 Mg1 O19 156.19(18) 1_664 1_655
O24 Mg1 C3 101.91(18) 1_664 1_655
O24 Mg1 C4 133.52(18) 1_664 1_655
C3 Mg1 Mg2 61.49(13) 1_655 1_655
C4 Mg1 Mg2 93.19(13) 1_655 1_655
C4 Mg1 C3 31.72(15) 1_655 1_655
O1 Mg2 Mg1 99.94(15) . 1_455
O1 Mg2 O17 96.72(18) . .
O1 Mg2 O22 89.71(18) . 1_564
O1 Mg2 O24 96.23(19) . 1_564
O1 Mg2 O26 171.8(2) . 1_554
O1 Mg2 O28 93.48(19) . 1_554
O1 Mg2 C5 91.47(18) . 1_564
O1 Mg2 C8 117.09(18) . 1_554
O17 Mg2 Mg1 38.35(12) . 1_455
O17 Mg2 O22 154.04(18) . 1_564
O17 Mg2 O24 77.31(15) . 1_564
O17 Mg2 O26 87.24(18) . 1_554
O17 Mg2 O28 106.83(18) . 1_554
O17 Mg2 C5 131.43(18) . 1_564
O17 Mg2 C8 102.84(17) . 1_554
O22 Mg2 Mg1 115.78(13) 1_564 1_455
O22 Mg2 O24 77.00(16) 1_564 1_564
O22 Mg2 O26 89.84(18) 1_564 1_554
O22 Mg2 C5 22.83(16) 1_564 1_564
O22 Mg2 C8 96.41(17) 1_564 1_554
O24 Mg2 Mg1 39.02(11) 1_564 1_455
O24 Mg2 C5 54.19(15) 1_564 1_564
O24 Mg2 C8 146.17(17) 1_564 1_554
O26 Mg2 Mg1 87.67(13) 1_554 1_455
O26 Mg2 O24 91.69(16) 1_554 1_564
O26 Mg2 C5 91.30(16) 1_554 1_564
O26 Mg2 C8 54.81(16) 1_554 1_554
O28 Mg2 Mg1 143.63(14) 1_554 1_455
O28 Mg2 O22 97.80(18) 1_554 1_564
O28 Mg2 O24 168.93(18) 1_554 1_564
O28 Mg2 O26 78.42(17) 1_554 1_554
O28 Mg2 C5 120.38(19) 1_554 1_564
O28 Mg2 C8 23.62(15) 1_554 1_554
C5 Mg2 Mg1 93.08(12) 1_564 1_455
C8 Mg2 Mg1 130.94(13) 1_554 1_455
C8 Mg2 C5 115.52(16) 1_554 1_564
O5 Mg3 O14 160.62(19) . 1_445
O5 Mg3 O16 84.07(18) . 1_445
O5 Mg3 O18 90.66(19) . .
O5 Mg3 O20 110.1(2) . .
O5 Mg3 C3 95.77(18) . .
O5 Mg3 C4 104.78(18) . .
O9 Mg3 O5 94.1(2) . .
O9 Mg3 O14 90.02(19) . 1_445
O9 Mg3 O16 90.22(19) . 1_445
O9 Mg3 O18 174.5(2) . .
O9 Mg3 O20 96.98(19) . .
O9 Mg3 C3 152.3(2) . .
O9 Mg3 C4 120.38(19) . .
O14 Mg3 C3 89.19(17) 1_445 .
O14 Mg3 C4 89.29(16) 1_445 .
O16 Mg3 O14 76.97(16) 1_445 1_445
O16 Mg3 C3 116.48(18) 1_445 .
O16 Mg3 C4 146.68(18) 1_445 .
O18 Mg3 O14 86.39(18) . 1_445
O18 Mg3 O16 92.96(17) . 1_445
O18 Mg3 C3 23.71(17) . .
O18 Mg3 C4 55.53(16) . .
O20 Mg3 O14 88.08(17) . 1_445
O20 Mg3 O16 163.43(18) . 1_445
O20 Mg3 O18 78.81(17) . .
O20 Mg3 C3 55.33(17) . .
O20 Mg3 C4 23.42(16) . .
C3 Mg3 C4 31.94(15) . .
O6 Mg4 O10 98.4(2) . .
O6 Mg4 O21 95.04(19) . .
O6 Mg4 O23 170.4(2) . .
O6 Mg4 O25 98.4(2) . .
O6 Mg4 O27 91.53(19) . .
O6 Mg4 C7 95.34(19) . .
O6 Mg4 C8 92.69(19) . .
O10 Mg4 O21 98.12(19) . .
O10 Mg4 O23 87.14(18) . .
O10 Mg4 O25 86.63(18) . .
O10 Mg4 O27 162.57(19) . .
O10 Mg4 C7 110.04(18) . .
O10 Mg4 C8 141.12(19) . .
O21 Mg4 O23 76.38(16) . .
O21 Mg4 O25 164.92(18) . .
O21 Mg4 O27 95.21(17) . .
O21 Mg4 C7 148.10(17) . .
O21 Mg4 C8 117.95(17) . .
O23 Mg4 C7 90.02(16) . .
O23 Mg4 C8 87.74(16) . .
O25 Mg4 O23 89.65(17) . .
O25 Mg4 O27 77.74(17) . .
O25 Mg4 C7 23.43(16) . .
O25 Mg4 C8 54.82(16) . .
O27 Mg4 O23 85.14(17) . .
O27 Mg4 C7 54.45(16) . .
O27 Mg4 C8 23.02(16) . .
C8 Mg4 C7 31.46(14) . .
O1 P1 O3 109.5(2) . .
O1 P1 O4 110.8(3) . .
O2 P1 O1 111.4(3) . .
O2 P1 O3 105.7(2) . .
O2 P1 O4 112.6(3) . .
O4 P1 O3 106.7(2) . .
O5 P2 O7 114.1(3) . .
O5 P2 O8 105.1(3) . .
O6 P2 O5 113.4(3) . .
O6 P2 O7 112.2(3) . .
O6 P2 O8 105.5(3) . .
O7 P2 O8 105.6(3) . .
O9 P3 O10 114.9(3) . .
O9 P3 O11 111.7(3) . .
O9 P3 O12 108.6(3) . .
O10 P3 O11 109.3(3) . .
O10 P3 O12 109.6(3) . .
O12 P3 O11 101.8(2) . .
P1 O1 Mg2 146.5(3) . .
P1 O2 Mg1 136.9(3) . .
P1 O3 H3 109.5 . .
P1 O4 H4 109.5 . .
P2 O5 Mg3 136.0(3) . .
P2 O6 Mg4 147.2(3) . .
P2 O8 H8 109.5 . .
P3 O9 Mg3 146.0(3) . .
P3 O10 Mg4 130.6(3) . .
P3 O11 H11 109.5 . .
P3 O12 H12 109.5 . .
C1 O13 Mg1 116.5(4) . .
C1 O14 Mg3 113.6(3) . 1_665
C2 O15 Mg1 114.5(3) . .
C2 O16 Mg3 113.9(3) . 1_665
Mg2 O17 Mg1 103.83(18) . 1_455
C3 O17 Mg1 114.9(4) . 1_455
C3 O17 Mg2 141.1(4) . .
C3 O18 Mg3 112.5(4) . .
C4 O19 Mg1 114.6(4) . 1_455
C4 O20 Mg3 114.9(4) . .
C5 O21 Mg4 117.3(4) . .
C5 O22 Mg2 116.5(4) . 1_546
C6 O23 Mg4 112.1(4) . .
Mg1 O24 Mg2 100.52(18) 1_446 1_546
C6 O24 Mg1 144.6(4) . 1_446
C6 O24 Mg2 114.8(3) . 1_546
C7 O25 Mg4 114.8(4) . .
C7 O26 Mg2 113.4(4) . 1_556
C8 O27 Mg4 114.8(4) . .
C8 O28 Mg2 115.1(4) . 1_556
HW1A OW1 HW1B 109.5 . .
HW2A OW2 HW2B 109.5 . .
H1A N1 H1B 108.1 . .
C9 N1 H1A 109.6 . .
C9 N1 H1B 109.6 . .
C9 N1 C11 110.2(6) . .
C11 N1 H1A 109.6 . .
C11 N1 H1B 109.6 . .
H2A N2 H2B 108.2 . .
C10 N2 H2A 109.6 . .
C10 N2 H2B 109.6 . .
C12 N2 H2A 109.6 . .
C12 N2 H2B 109.6 . .
C12 N2 C10 110.1(6) . .
H3A N3 H3B 107.9 . .
C13 N3 H3A 109.2 . .
C13 N3 H3B 109.2 . .
C13 N3 C15 112.2(6) . .
C15 N3 H3A 109.2 . .
C15 N3 H3B 109.2 . .
H4A N4 H4B 108.0 . .
C14 N4 H4A 109.5 . .
C14 N4 H4B 109.5 . .
C14 N4 C16 110.9(5) . .
C16 N4 H4A 109.5 . .
C16 N4 H4B 109.5 . .
O13 C1 C2 115.1(5) . .
O14 C1 O13 128.0(5) . .
O14 C1 C2 116.9(5) . .
O15 C2 C1 116.0(5) . .
O16 C2 O15 126.6(5) . .
O16 C2 C1 117.4(5) . .
Mg3 C3 Mg1 148.4(2) . 1_455
O17 C3 Mg1 41.4(3) . 1_455
O17 C3 Mg3 169.7(4) . .
O17 C3 C4 115.0(5) . .
O18 C3 Mg1 167.3(4) . 1_455
O18 C3 Mg3 43.8(3) . .
O18 C3 O17 126.9(6) . .
O18 C3 C4 118.1(5) . .
C4 C3 Mg1 73.8(3) . 1_455
C4 C3 Mg3 74.6(3) . .
Mg3 C4 Mg1 148.0(2) . 1_455
O19 C4 Mg1 42.2(3) . 1_455
O19 C4 Mg3 169.4(4) . .
O19 C4 O20 128.3(5) . .
O19 C4 C3 116.6(5) . .
O20 C4 Mg1 170.3(4) . 1_455
O20 C4 Mg3 41.7(3) . .
O20 C4 C3 115.1(5) . .
C3 C4 Mg1 74.5(3) . 1_455
C3 C4 Mg3 73.5(3) . .
O21 C5 Mg2 167.0(4) . 1_546
O21 C5 O22 126.3(5) . .
O21 C5 C6 116.9(5) . .
O22 C5 Mg2 40.6(3) . 1_546
O22 C5 C6 116.8(5) . .
C6 C5 Mg2 76.2(3) . 1_546
O23 C6 O24 128.2(5) . .
O23 C6 C5 117.2(5) . .
O24 C6 C5 114.6(5) . .
O25 C7 Mg4 41.7(3) . .
O25 C7 C8 115.6(5) . .
O26 C7 Mg4 169.2(4) . .
O26 C7 O25 127.9(5) . .
O26 C7 C8 116.5(5) . .
C8 C7 Mg4 74.0(3) . .
Mg2 C8 Mg4 149.7(2) 1_556 .
O27 C8 Mg2 168.0(4) . 1_556
O27 C8 Mg4 42.2(3) . .
O27 C8 O28 126.7(5) . .
O27 C8 C7 116.7(5) . .
O28 C8 Mg2 41.3(3) . 1_556
O28 C8 Mg4 168.7(4) . .
O28 C8 C7 116.6(5) . .
C7 C8 Mg2 75.3(3) . 1_556
C7 C8 Mg4 74.5(3) . .
N1 C9 H9A 109.4 . .
N1 C9 H9B 109.4 . .
H9A C9 H9B 108.0 . .
C10 C9 N1 111.2(6) . .
C10 C9 H9A 109.4 . .
C10 C9 H9B 109.4 . .
N2 C10 H10A 109.5 . .
N2 C10 H10B 109.5 . .
C9 C10 N2 110.9(7) . .
C9 C10 H10A 109.5 . .
C9 C10 H10B 109.5 . .
H10A C10 H10B 108.0 . .
N1 C11 H11A 109.4 . .
N1 C11 H11B 109.4 . .
H11A C11 H11B 108.0 . .
C12 C11 N1 111.3(6) . .
C12 C11 H11A 109.4 . .
C12 C11 H11B 109.4 . .
N2 C12 C11 111.7(6) . .
N2 C12 H12A 109.3 . .
N2 C12 H12B 109.3 . .
C11 C12 H12A 109.3 . .
C11 C12 H12B 109.3 . .
H12A C12 H12B 107.9 . .
N3 C13 H13A 109.5 . .
N3 C13 H13B 109.5 . .
N3 C13 C14 110.7(6) . .
H13A C13 H13B 108.1 . .
C14 C13 H13A 109.5 . .
C14 C13 H13B 109.5 . .
N4 C14 H14A 109.7 . .
N4 C14 H14B 109.7 . .
C13 C14 N4 109.7(5) . .
C13 C14 H14A 109.7 . .
C13 C14 H14B 109.7 . .
H14A C14 H14B 108.2 . .
N3 C15 H15A 109.5 . .
N3 C15 H15B 109.5 . .
H15A C15 H15B 108.0 . .
C16 C15 N3 110.9(6) . .
C16 C15 H15A 109.5 . .
C16 C15 H15B 109.5 . .
N4 C16 H16A 109.6 . .
N4 C16 H16B 109.6 . .
C15 C16 N4 110.1(6) . .
C15 C16 H16A 109.6 . .
C15 C16 H16B 109.6 . .
H16A C16 H16B 108.1 . .

loop_
_geom_bond_atom_site_label_1
_geom_bond_atom_site_label_2
_geom_bond_distance
_geom_bond_site_symmetry_2
Mg1 Mg2 3.268(2) 1_655
Mg1 O2 1.950(4) .
Mg1 O13 2.086(4) .
Mg1 O15 2.126(4) .
Mg1 O17 2.088(4) 1_655
Mg1 O19 2.109(4) 1_655
Mg1 O24 2.093(4) 1_664
Mg1 C3 2.864(6) 1_655
Mg1 C4 2.854(6) 1_655
Mg2 Mg1 3.268(2) 1_455
Mg2 O1 1.983(4) .
Mg2 O17 2.064(4) .
Mg2 O22 2.088(4) 1_564
Mg2 O24 2.157(4) 1_564
Mg2 O26 2.147(4) 1_554
Mg2 O28 2.076(5) 1_554
Mg2 C5 2.869(6) 1_564
Mg2 C8 2.850(6) 1_554
Mg3 O5 2.014(4) .
Mg3 O9 2.000(5) .
Mg3 O14 2.177(4) 1_445
Mg3 O16 2.133(4) 1_445
Mg3 O18 2.122(4) .
Mg3 O20 2.088(4) .
Mg3 C3 2.832(6) .
Mg3 C4 2.848(6) .
Mg4 O6 1.970(5) .
Mg4 O10 2.033(4) .
Mg4 O21 2.088(4) .
Mg4 O23 2.243(5) .
Mg4 O25 2.099(5) .
Mg4 O27 2.113(4) .
Mg4 C7 2.861(7) .
Mg4 C8 2.855(6) .
P1 O1 1.505(4) .
P1 O2 1.489(4) .
P1 O3 1.591(4) .
P1 O4 1.544(5) .
P2 O5 1.504(5) .
P2 O6 1.487(5) .
P2 O7 1.516(5) .
P2 O8 1.626(4) .
P3 O9 1.489(5) .
P3 O10 1.497(5) .
P3 O11 1.578(4) .
P3 O12 1.557(5) .
O3 H3 0.8200 .
O4 H4 0.8200 .
O8 H8 0.8200 .
O11 H11 0.8200 .
O12 H12 0.8200 .
O13 C1 1.253(7) .
O14 Mg3 2.177(4) 1_665
O14 C1 1.231(7) .
O15 C2 1.251(7) .
O16 Mg3 2.133(4) 1_665
O16 C2 1.244(7) .
O17 Mg1 2.088(4) 1_455
O17 C3 1.269(7) .
O18 C3 1.233(8) .
O19 Mg1 2.109(4) 1_455
O19 C4 1.236(7) .
O20 C4 1.248(7) .
O21 C5 1.240(7) .
O22 Mg2 2.088(4) 1_546
O22 C5 1.244(7) .
O23 C6 1.234(7) .
O24 Mg1 2.093(4) 1_446
O24 Mg2 2.157(4) 1_546
O24 C6 1.260(7) .
O25 C7 1.254(7) .
O26 Mg2 2.147(4) 1_556
O26 C7 1.247(8) .
O27 C8 1.229(7) .
O28 Mg2 2.076(5) 1_556
O28 C8 1.261(7) .
OW1 HW1A 0.8499 .
OW1 HW1B 0.8500 .
OW2 HW2A 0.8502 .
OW2 HW2B 0.8499 .
N1 H1A 0.8900 .
N1 H1B 0.8900 .
N1 C9 1.489(9) .
N1 C11 1.492(10) .
N2 H2A 0.8900 .
N2 H2B 0.8900 .
N2 C10 1.535(12) .
N2 C12 1.457(11) .
N3 H3A 0.8900 .
N3 H3B 0.8900 .
N3 C13 1.463(12) .
N3 C15 1.513(12) .
N4 H4A 0.8900 .
N4 H4B 0.8900 .
N4 C14 1.479(8) .
N4 C16 1.493(8) .
C1 C2 1.550(7) .
C3 Mg1 2.864(6) 1_455
C3 C4 1.563(7) .
C4 Mg1 2.854(6) 1_455
C5 Mg2 2.869(6) 1_546
C5 C6 1.556(7) .
C7 C8 1.550(7) .
C8 Mg2 2.850(6) 1_556
C9 H9A 0.9700 .
C9 H9B 0.9700 .
C9 C10 1.441(11) .
C10 H10A 0.9700 .
C10 H10B 0.9700 .
C11 H11A 0.9700 .
C11 H11B 0.9700 .
C11 C12 1.464(10) .
C12 H12A 0.9700 .
C12 H12B 0.9700 .
C13 H13A 0.9700 .
C13 H13B 0.9700 .
C13 C14 1.476(10) .
C14 H14A 0.9700 .
C14 H14B 0.9700 .
C15 H15A 0.9700 .
C15 H15B 0.9700 .
C15 C16 1.488(10) .
C16 H16A 0.9700 .
C16 H16B 0.9700 .

loop_
_geom_torsion_atom_site_label_1
_geom_torsion_atom_site_label_2
_geom_torsion_atom_site_label_3
_geom_torsion_atom_site_label_4
_geom_torsion
_geom_torsion_site_symmetry_1
_geom_torsion_site_symmetry_4
Mg1 O13 C1 O14 179.8(5) . .
Mg1 O13 C1 C2 -0.1(6) . .
Mg1 O15 C2 O16 -171.3(5) . .
Mg1 O15 C2 C1 8.4(6) . .
Mg1 O17 C3 Mg3 -163(2) 1_455 .
Mg1 O17 C3 O18 173.5(5) 1_455 .
Mg1 O17 C3 C4 -4.5(6) 1_455 .
Mg1 O19 C4 Mg3 166.0(19) 1_455 .
Mg1 O19 C4 O20 -177.1(5) 1_455 .
Mg1 O19 C4 C3 3.7(6) 1_455 .
Mg1 O24 C6 O23 8.9(11) 1_446 .
Mg1 O24 C6 C5 -171.0(4) 1_446 .
Mg1 C3 C4 Mg3 -179.24(17) 1_455 .
Mg1 C3 C4 O19 -2.6(4) 1_455 .
Mg1 C3 C4 O20 178.1(5) 1_455 .
Mg2 O17 C3 Mg1 -175.8(7) . 1_455
Mg2 O17 C3 Mg3 21(3) . .
Mg2 O17 C3 O18 -2.2(10) . .
Mg2 O17 C3 C4 179.8(4) . .
Mg2 O22 C5 O21 179.6(4) 1_546 .
Mg2 O22 C5 C6 0.2(6) 1_546 .
Mg2 O24 C6 O23 -174.5(5) 1_546 .
Mg2 O24 C6 C5 5.6(6) 1_546 .
Mg2 O26 C7 Mg4 -166(2) 1_556 .
Mg2 O26 C7 O25 178.5(5) 1_556 .
Mg2 O26 C7 C8 -0.1(6) 1_556 .
Mg2 O28 C8 Mg4 167.5(18) 1_556 .
Mg2 O28 C8 O27 179.9(5) 1_556 .
Mg2 O28 C8 C7 -0.1(6) 1_556 .
Mg2 C5 C6 O23 176.2(5) 1_546 .
Mg2 C5 C6 O24 -3.9(4) 1_546 .
Mg3 O14 C1 O13 176.9(5) 1_665 .
Mg3 O14 C1 C2 -3.2(6) 1_665 .
Mg3 O16 C2 O15 -168.5(5) 1_665 .
Mg3 O16 C2 C1 11.8(6) 1_665 .
Mg3 O18 C3 Mg1 -166.0(17) . 1_455
Mg3 O18 C3 O17 174.2(5) . .
Mg3 O18 C3 C4 -7.9(6) . .
Mg3 O20 C4 O19 -175.4(5) . .
Mg3 O20 C4 C3 3.8(6) . .
Mg3 C3 C4 Mg1 179.24(17) . 1_455
Mg3 C3 C4 O19 176.7(5) . .
Mg3 C3 C4 O20 -2.6(4) . .
Mg4 O21 C5 Mg2 -178.2(15) . 1_546
Mg4 O21 C5 O22 -179.2(4) . .
Mg4 O21 C5 C6 0.3(6) . .
Mg4 O23 C6 O24 -175.5(5) . .
Mg4 O23 C6 C5 4.4(6) . .
Mg4 O25 C7 O26 175.7(5) . .
Mg4 O25 C7 C8 -5.7(6) . .
Mg4 O27 C8 Mg2 -176.1(17) . 1_556
Mg4 O27 C8 O28 -176.4(5) . .
Mg4 O27 C8 C7 3.7(6) . .
Mg4 C7 C8 Mg2 177.40(17) . 1_556
Mg4 C7 C8 O27 -2.5(4) . .
Mg4 C7 C8 O28 177.5(5) . .
O1 P1 O2 Mg1 168.6(4) . .
O2 P1 O1 Mg2 161.1(5) . .
O3 P1 O1 Mg2 -82.3(6) . .
O3 P1 O2 Mg1 49.8(5) . .
O4 P1 O1 Mg2 35.0(6) . .
O4 P1 O2 Mg1 -66.3(5) . .
O5 P2 O6 Mg4 49.7(7) . .
O6 P2 O5 Mg3 55.1(5) . .
O7 P2 O5 Mg3 -75.1(5) . .
O7 P2 O6 Mg4 -179.3(5) . .
O8 P2 O5 Mg3 169.7(4) . .
O8 P2 O6 Mg4 -64.8(6) . .
O9 P3 O10 Mg4 -68.8(4) . .
O10 P3 O9 Mg3 -31.2(7) . .
O11 P3 O9 Mg3 94.1(6) . .
O11 P3 O10 Mg4 164.7(3) . .
O12 P3 O9 Mg3 -154.4(5) . .
O12 P3 O10 Mg4 53.9(4) . .
O13 C1 C2 O15 -5.8(7) . .
O13 C1 C2 O16 173.9(5) . .
O14 C1 C2 O15 174.3(5) . .
O14 C1 C2 O16 -6.0(7) . .
O17 C3 C4 Mg1 3.1(4) . 1_455
O17 C3 C4 Mg3 -176.2(5) . .
O17 C3 C4 O19 0.5(7) . .
O17 C3 C4 O20 -178.8(5) . .
O18 C3 C4 Mg1 -175.1(5) . 1_455
O18 C3 C4 Mg3 5.6(4) . .
O18 C3 C4 O19 -177.7(5) . .
O18 C3 C4 O20 3.0(7) . .
O21 C5 C6 O23 -3.5(7) . .
O21 C5 C6 O24 176.5(5) . .
O22 C5 C6 O23 176.1(5) . .
O22 C5 C6 O24 -4.0(7) . .
O25 C7 C8 Mg2 -178.7(5) . 1_556
O25 C7 C8 Mg4 3.9(4) . .
O25 C7 C8 O27 1.4(7) . .
O25 C7 C8 O28 -178.6(5) . .
O26 C7 C8 Mg2 0.1(4) . 1_556
O26 C7 C8 Mg4 -177.3(5) . .
O26 C7 C8 O27 -179.8(5) . .
O26 C7 C8 O28 0.2(7) . .
N1 C9 C10 N2 56.6(8) . .
N1 C11 C12 N2 -56.8(8) . .
N3 C13 C14 N4 -58.9(7) . .
N3 C15 C16 N4 53.3(7) . .
C9 N1 C11 C12 56.0(8) . .
C10 N2 C12 C11 55.5(8) . .
C11 N1 C9 C10 -56.9(8) . .
C12 N2 C10 C9 -56.0(8) . .
C13 N3 C15 C16 -53.2(8) . .
C14 N4 C16 C15 -57.9(7) . .
C15 N3 C13 C14 55.7(7) . .
C16 N4 C14 C13 60.3(7) . .
